data_7059375
loop_
_publ_author_name
'Zhang, Jinfang'
'Xia, Hongchen'
'Ren, Simeng'
'Jia, Wen'
'Zhang, Chi'

_publ_section_title
;
 Three AIE-ligand-based Cu(i) coordination polymers: synthesis, structures
 and luminescence sensing of TNP
;
_journal_issue 14
_journal_name_full 'New Journal of Chemistry'
_journal_page_first 5285
_journal_page_last 5292
_journal_paper_doi 10.1039/D0NJ00207K
_journal_volume 44
_journal_year 2020
_chemical_formula_moiety 'C74 H48 Cu2 N8'
_chemical_formula_sum 'C74 H48 Cu2 N8'
_chemical_formula_weight 1176.28
_chemical_name_common Catena-[4,4'-((9H-fluoren-9-ylidene)methylene)dipyridine-Copper(I)]
_space_group_crystal_system monoclinic
_space_group_IT_number 15
_space_group_name_Hall '-C 2yc'
_space_group_name_H-M_alt 'C 1 2/c 1'
_atom_sites_solution_hydrogens geom
_audit_creation_method SHELXL-2015/6
_audit_update_record
;
2020-01-13 deposited with the CCDC.	2020-03-06 downloaded from the CCDC.
;
_cell_angle_alpha 90
_cell_angle_beta 106.471(4)
_cell_angle_gamma 90
_cell_formula_units_Z 8
_cell_length_a 44.107(4)
_cell_length_b 9.4987(8)
_cell_length_c 30.597(3)
_cell_measurement_reflns_used 9475
_cell_measurement_temperature 295(2)
_cell_measurement_theta_max 68.2784
_cell_measurement_theta_min 3.0122
_cell_volume 12293(2)
_computing_cell_refinement 'Bruker SAINT'
_computing_data_collection 'Bruker APEX2'
_computing_data_reduction 'Bruker SAINT'
_computing_molecular_graphics 'Bruker SHELXTL'
_computing_publication_material 'Bruker SHELXTL'
_computing_structure_refinement 'SHELXL-2016/6 (Sheldrick, 2016)'
_computing_structure_solution 'SHELXT 2014/5 (Sheldrick, 2014)'
_diffrn_ambient_temperature 295(2)
_diffrn_measured_fraction_theta_full 0.984
_diffrn_measured_fraction_theta_max 0.984
_diffrn_measurement_device_type 'Bruker APEX-II CCD'
_diffrn_measurement_method '\f and \w scans'
_diffrn_radiation_type CuK\a
_diffrn_radiation_wavelength 1.54178
_diffrn_reflns_av_R_equivalents 0.0905
_diffrn_reflns_av_unetI/netI 0.0765
_diffrn_reflns_Laue_measured_fraction_full 0.984
_diffrn_reflns_Laue_measured_fraction_max 0.984
_diffrn_reflns_limit_h_max 52
_diffrn_reflns_limit_h_min -52
_diffrn_reflns_limit_k_max 11
_diffrn_reflns_limit_k_min -11
_diffrn_reflns_limit_l_max 31
_diffrn_reflns_limit_l_min -36
_diffrn_reflns_number 42681
_diffrn_reflns_point_group_measured_fraction_full 0.984
_diffrn_reflns_point_group_measured_fraction_max 0.984
_diffrn_reflns_theta_full 67.679
_diffrn_reflns_theta_max 68.244
_diffrn_reflns_theta_min 2.089
_exptl_absorpt_coefficient_mu 1.237
_exptl_absorpt_correction_T_max 0.7454
_exptl_absorpt_correction_T_min 0.6382
_exptl_absorpt_correction_type multi-scan
_exptl_absorpt_process_details 'SADABS 2014/5'
_exptl_crystal_colour yellow
_exptl_crystal_density_diffrn 1.271
_exptl_crystal_density_method 'not measured'
_exptl_crystal_description block
_exptl_crystal_F_000 4848
_exptl_crystal_size_max 0.181
_exptl_crystal_size_mid 0.074
_exptl_crystal_size_min 0.074
_exptl_transmission_factor_max 0.7454
_exptl_transmission_factor_min 0.6382
_refine_diff_density_max 0.834
_refine_diff_density_min -0.942
_refine_diff_density_rms 0.082
_refine_ls_extinction_coef 0.000067(17)
_refine_ls_extinction_expression Fc^*^=kFc[1+0.001xFc^2^\l^3^/sin(2\q)]^-1/4^
_refine_ls_extinction_method 'SHELXL-2016/6 (Sheldrick 2016)'
_refine_ls_goodness_of_fit_ref 1.113
_refine_ls_hydrogen_treatment constr
_refine_ls_matrix_type full
_refine_ls_number_parameters 758
_refine_ls_number_reflns 11082
_refine_ls_number_restraints 0
_refine_ls_restrained_S_all 1.113
_refine_ls_R_factor_all 0.1115
_refine_ls_R_factor_gt 0.0676
_refine_ls_shift/su_max 0.000
_refine_ls_shift/su_mean 0.000
_refine_ls_structure_factor_coef Fsqd
_refine_ls_weighting_details 'w=1/[\s^2^(Fo^2^)+(0.1214P)^2^+5.9425P] where P=(Fo^2^+2Fc^2^)/3'
_refine_ls_weighting_scheme calc
_refine_ls_wR_factor_gt 0.1864
_refine_ls_wR_factor_ref 0.2362
_reflns_Friedel_coverage 0.000
_reflns_number_gt 7024
_reflns_number_total 11082
_reflns_threshold_expression 'I > 2\s(I)'
_cod_data_source_file d0nj00207k2.cif
_cod_data_source_block S
_cod_depositor_comments
;Adding full bibliography for 7059375--7059377.cif.

 Adding full bibliography for 7059375--7059377.cif.
;
_cod_original_sg_symbol_H-M 'C 2/c'
_cod_database_code 7059375
_shelx_shelxl_version_number 2015/6
_shelx_space_group_comment
;
The symmetry employed for this shelxl refinement is uniquely defined
by the following loop, which should always be used as a source of
symmetry information in preference to the above space-group names.
They are only intended as comments.
;
_shelx_estimated_absorpt_t_min 0.6382
_shelx_estimated_absorpt_t_max 0.7454

loop_
_space_group_symop_operation_xyz
'x, y, z'
'-x, y, -z+1/2'
'x+1/2, y+1/2, z'
'-x+1/2, y+1/2, -z+1/2'
'-x, -y, -z'
'x, -y, z-1/2'
'-x+1/2, -y+1/2, -z'
'x+1/2, -y+1/2, z-1/2'

loop_
_atom_site_label
_atom_site_type_symbol
_atom_site_fract_x
_atom_site_fract_y
_atom_site_fract_z
_atom_site_U_iso_or_equiv
_atom_site_adp_type
_atom_site_occupancy
_atom_site_site_symmetry_order
_atom_site_calc_flag
_atom_site_refinement_flags_posn
_atom_site_refinement_flags_adp
_atom_site_refinement_flags_occupancy
_atom_site_disorder_assembly
_atom_site_disorder_group
Cu1 Cu 0.06143(2) 0.93669(6) 0.16640(3) 0.0599(2) Uani 1 1 d . . . . .
C1 C -0.07915(13) 1.1169(5) -0.07403(17) 0.0690(13) Uani 1 1 d . . . . .
H1 H -0.081863 1.206856 -0.086534 0.083 Uiso 1 1 calc R U . . .
N1 N -0.07229(9) 1.0129(4) -0.09849(14) 0.0609(9) Uani 1 1 d . . . . .
N3 N 0.10448(10) 0.4471(4) 0.27874(13) 0.0587(9) Uani 1 1 d . . . . .
C3 C -0.07863(9) 0.9668(4) -0.01148(15) 0.0522(9) Uani 1 1 d . . . . .
N5 N 0.13385(8) 0.3981(4) 0.19545(13) 0.0556(8) Uani 1 1 d . . . . .
C5 C -0.07000(14) 0.8842(5) -0.08057(19) 0.0745(14) Uani 1 1 d . . . . .
H5 H -0.066784 0.808854 -0.098144 0.089 Uiso 1 1 calc R U . . .
C8 C -0.03404(12) 0.8187(5) 0.0858(2) 0.0786(16) Uani 1 1 d . . . . .
H8 H -0.043917 0.733438 0.075687 0.094 Uiso 1 1 calc R U . . .
N8 N 0.06771(10) 0.1270(4) 0.18919(14) 0.0652(10) Uani 1 1 d . . . . .
N7 N 0.07665(9) 0.6274(4) 0.18603(13) 0.0603(9) Uani 1 1 d . . . . .
C7 C -0.00420(12) 0.8200(5) 0.1161(2) 0.0829(18) Uani 1 1 d . . . . .
H7 H 0.005434 0.734441 0.126388 0.099 Uiso 1 1 calc R U . . .
N6 N 0.26535(10) 0.2852(5) 0.09995(15) 0.0740(11) Uani 1 1 d . . . . .
C6 C -0.08096(9) 0.9465(4) 0.03603(15) 0.0502(9) Uani 1 1 d . . . . .
C9 C -0.04928(9) 0.9438(4) 0.07047(15) 0.0497(9) Uani 1 1 d . . . . .
Cu2 Cu 0.08577(2) 0.43388(6) 0.20358(2) 0.0565(2) Uani 1 1 d . . . . .
C2 C -0.08247(13) 1.0981(5) -0.03082(17) 0.0684(12) Uani 1 1 d . . . . .
H2 H -0.087287 1.174346 -0.014930 0.082 Uiso 1 1 calc R U . . .
N2 N 0.01133(8) 0.9373(3) 0.13123(15) 0.0581(9) Uani 1 1 d . . . . .
N4 N 0.22353(11) 0.4305(5) 0.49515(16) 0.0742(11) Uani 1 1 d . . . . .
C4 C -0.07214(14) 0.8571(5) -0.03733(19) 0.0745(14) Uani 1 1 d . . . . .
H4 H -0.069260 0.766148 -0.025596 0.089 Uiso 1 1 calc R U . . .
C10 C -0.03320(11) 1.0649(4) 0.08700(18) 0.0640(12) Uani 1 1 d . . . . .
H10 H -0.042249 1.152147 0.077549 0.077 Uiso 1 1 calc R U . . .
C11 C -0.00348(11) 1.0568(4) 0.11779(19) 0.0662(13) Uani 1 1 d . . . . .
H11 H 0.006575 1.140187 0.129629 0.079 Uiso 1 1 calc R U . . .
C12 C -0.10863(9) 0.9386(4) 0.04608(15) 0.0498(9) Uani 1 1 d . . . . .
C13 C -0.14082(10) 0.9328(4) 0.01348(16) 0.0543(9) Uani 1 1 d . . . . .
C15 C -0.18333(13) 0.9084(6) -0.0550(2) 0.0797(15) Uani 1 1 d . . . . .
H15 H -0.190330 0.895341 -0.086432 0.096 Uiso 1 1 calc R U . . .
C14 C -0.15122(11) 0.9159(6) -0.03342(17) 0.0682(12) Uani 1 1 d . . . . .
H14 H -0.136715 0.909567 -0.050261 0.082 Uiso 1 1 calc R U . . .
C16 C -0.20507(12) 0.9203(6) -0.0304(2) 0.0749(14) Uani 1 1 d . . . . .
H16 H -0.226566 0.918610 -0.045583 0.090 Uiso 1 1 calc R U . . .
C17 C -0.19533(11) 0.9346(5) 0.0164(2) 0.0676(12) Uani 1 1 d . . . . .
H17 H -0.210061 0.941123 0.032814 0.081 Uiso 1 1 calc R U . . .
C18 C -0.16319(10) 0.9391(4) 0.03848(17) 0.0563(10) Uani 1 1 d . . . . .
C19 C -0.14630(10) 0.9469(4) 0.08687(16) 0.0543(9) Uani 1 1 d . . . . .
C01H C 0.07309(15) 0.4755(5) 0.54733(19) 0.0717(13) Uani 1 1 d . . . . .
H01H H 0.053357 0.467490 0.552446 0.086 Uiso 1 1 calc R U . . .
C20 C -0.15800(13) 0.9574(6) 0.1244(2) 0.0756(14) Uani 1 1 d . . . . .
H20 H -0.179670 0.961440 0.120543 0.091 Uiso 1 1 calc R U . . .
C23 C -0.09289(12) 0.9468(5) 0.13580(17) 0.0608(11) Uani 1 1 d . . . . .
H23 H -0.071174 0.942911 0.140035 0.073 Uiso 1 1 calc R U . . .
C22 C -0.10494(14) 0.9570(5) 0.17272(19) 0.0746(14) Uani 1 1 d . . . . .
H22 H -0.091081 0.960732 0.201956 0.090 Uiso 1 1 calc R U . . .
C21 C -0.13712(14) 0.9617(6) 0.1672(2) 0.0772(14) Uani 1 1 d . . . . .
H21 H -0.144655 0.967786 0.192600 0.093 Uiso 1 1 calc R U . . .
C24 C -0.11376(10) 0.9425(4) 0.09226(15) 0.0523(9) Uani 1 1 d . . . . .
C27 C 0.11735(10) 0.4547(4) 0.37330(15) 0.0532(9) Uani 1 1 d . . . . .
C26 C 0.11365(16) 0.5753(5) 0.34765(17) 0.0792(16) Uani 1 1 d . . . . .
H26 H 0.115558 0.662818 0.361801 0.095 Uiso 1 1 calc R U . . .
C25 C 0.10716(15) 0.5670(5) 0.30132(17) 0.0760(15) Uani 1 1 d . . . . .
H25 H 0.104471 0.650452 0.284782 0.091 Uiso 1 1 calc R U . . .
C28 C 0.11600(13) 0.3285(4) 0.34993(16) 0.0657(12) Uani 1 1 d . . . . .
H28 H 0.119807 0.243494 0.365630 0.079 Uiso 1 1 calc R U . . .
C29 C 0.10892(13) 0.3313(5) 0.30310(16) 0.0691(13) Uani 1 1 d . . . . .
H29 H 0.107172 0.245753 0.287796 0.083 Uiso 1 1 calc R U . . .
C30 C 0.12445(10) 0.4592(4) 0.42429(14) 0.0513(9) Uani 1 1 d . . . . .
C31 C 0.21024(13) 0.5488(6) 0.4762(2) 0.0766(14) Uani 1 1 d . . . . .
H31 H 0.223116 0.627715 0.478934 0.092 Uiso 1 1 calc R U . . .
C32 C 0.17873(12) 0.5640(5) 0.4526(2) 0.0689(12) Uani 1 1 d . . . . .
H32 H 0.171179 0.649976 0.439385 0.083 Uiso 1 1 calc R U . . .
C33 C 0.15843(11) 0.4505(4) 0.44857(14) 0.0531(9) Uani 1 1 d . . . . .
C34 C 0.17238(12) 0.3256(5) 0.46800(16) 0.0648(11) Uani 1 1 d . . . . .
H34 H 0.160042 0.245219 0.466113 0.078 Uiso 1 1 calc R U . . .
C35 C 0.20427(13) 0.3196(6) 0.49003(17) 0.0706(13) Uani 1 1 d . . . . .
H35 H 0.212832 0.233597 0.501963 0.085 Uiso 1 1 calc R U . . .
C36 C 0.10129(11) 0.4662(4) 0.44501(15) 0.0542(9) Uani 1 1 d . . . . .
C37 C 0.06679(11) 0.4552(4) 0.42467(16) 0.0561(10) Uani 1 1 d . . . . .
C38 C 0.04781(12) 0.4470(5) 0.38001(18) 0.0661(12) Uani 1 1 d . . . . .
H38 H 0.056958 0.449439 0.356121 0.079 Uiso 1 1 calc R U . . .
C39 C 0.01522(14) 0.4351(5) 0.3708(2) 0.0776(14) Uani 1 1 d . . . . .
H39 H 0.002718 0.431425 0.340731 0.093 Uiso 1 1 calc R U . . .
C40 C 0.00122(15) 0.4288(6) 0.4055(2) 0.0844(16) Uani 1 1 d . . . . .
H40 H -0.020623 0.420231 0.398789 0.101 Uiso 1 1 calc R U . . .
C41 C 0.01970(14) 0.4351(5) 0.4507(2) 0.0774(15) Uani 1 1 d . . . . .
H41 H 0.010310 0.428815 0.474267 0.093 Uiso 1 1 calc R U . . .
C42 C 0.05193(12) 0.4507(4) 0.46017(18) 0.0607(11) Uani 1 1 d . . . . .
C43 C 0.07629(13) 0.4671(4) 0.50324(17) 0.0627(12) Uani 1 1 d . . . . .
C44 C 0.10004(16) 0.4959(6) 0.58315(19) 0.0801(15) Uani 1 1 d . . . . .
H44 H 0.098429 0.499291 0.612786 0.096 Uiso 1 1 calc R U . . .
C45 C 0.12912(16) 0.5113(7) 0.57569(19) 0.0852(16) Uani 1 1 d . . . . .
H45 H 0.146818 0.527980 0.600192 0.102 Uiso 1 1 calc R U . . .
C46 C 0.13245(15) 0.5020(6) 0.53148(18) 0.0771(14) Uani 1 1 d . . . . .
H46 H 0.152205 0.511881 0.526572 0.093 Uiso 1 1 calc R U . . .
C47 C 0.10596(12) 0.4780(4) 0.49543(15) 0.0572(10) Uani 1 1 d . . . . .
C48 C 0.15438(11) 0.5013(4) 0.20853(18) 0.0632(11) Uani 1 1 d . . . . .
H48 H 0.146725 0.589964 0.212782 0.076 Uiso 1 1 calc R U . . .
C49 C 0.18672(11) 0.4856(4) 0.21631(17) 0.0602(11) Uani 1 1 d . . . . .
H49 H 0.200229 0.561369 0.226459 0.072 Uiso 1 1 calc R U . . .
C50 C 0.19872(10) 0.3563(4) 0.20887(14) 0.0516(9) Uani 1 1 d . . . . .
C51 C 0.17734(10) 0.2485(4) 0.19246(16) 0.0563(10) Uani 1 1 d . . . . .
H51 H 0.184275 0.160962 0.185598 0.068 Uiso 1 1 calc R U . . .
C52 C 0.14534(10) 0.2735(5) 0.18645(17) 0.0609(11) Uani 1 1 d . . . . .
H52 H 0.131163 0.200381 0.175664 0.073 Uiso 1 1 calc R U . . .
C53 C 0.23343(9) 0.3366(4) 0.21944(14) 0.0497(9) Uani 1 1 d . . . . .
C54 C 0.24943(14) 0.3981(6) 0.10631(18) 0.0753(13) Uani 1 1 d . . . . .
H54 H 0.245233 0.466951 0.083790 0.090 Uiso 1 1 calc R U . . .
C55 C 0.23860(12) 0.4210(5) 0.14384(17) 0.0666(12) Uani 1 1 d . . . . .
H55 H 0.227199 0.501704 0.146069 0.080 Uiso 1 1 calc R U . . .
C56 C 0.24522(10) 0.3199(4) 0.17837(14) 0.0519(9) Uani 1 1 d . . . . .
C57 C 0.26133(12) 0.2018(5) 0.17179(17) 0.0671(12) Uani 1 1 d . . . . .
H57 H 0.265859 0.130691 0.193579 0.081 Uiso 1 1 calc R U . . .
C58 C 0.27075(13) 0.1892(6) 0.13274(19) 0.0754(14) Uani 1 1 d . . . . .
H58 H 0.281605 0.108127 0.129117 0.091 Uiso 1 1 calc R U . . .
C59 C 0.25242(10) 0.3361(4) 0.26265(14) 0.0513(9) Uani 1 1 d . . . . .
C60 C 0.24215(10) 0.3203(4) 0.30455(15) 0.0549(9) Uani 1 1 d . . . . .
C61 C 0.21286(12) 0.2974(6) 0.31246(18) 0.0689(12) Uani 1 1 d . . . . .
H61 H 0.194556 0.295205 0.288151 0.083 Uiso 1 1 calc R U . . .
C62 C 0.21111(14) 0.2780(6) 0.3566(2) 0.0791(15) Uani 1 1 d . . . . .
H62 H 0.191506 0.265296 0.361800 0.095 Uiso 1 1 calc R U . . .
C63 C 0.23790(15) 0.2774(6) 0.39269(19) 0.0805(15) Uani 1 1 d . . . . .
H63 H 0.236151 0.263732 0.421977 0.097 Uiso 1 1 calc R U . . .
C64 C 0.26733(13) 0.2965(6) 0.38660(17) 0.0708(12) Uani 1 1 d . . . . .
H64 H 0.285386 0.294733 0.411324 0.085 Uiso 1 1 calc R U . . .
C65 C 0.26954(11) 0.3187(5) 0.34238(15) 0.0582(10) Uani 1 1 d . . . . .
C66 C 0.29737(11) 0.3395(4) 0.32636(15) 0.0556(10) Uani 1 1 d . . . . .
C67 C 0.32881(11) 0.3509(5) 0.35046(17) 0.0662(12) Uani 1 1 d . . . . .
H67 H 0.335073 0.342400 0.382042 0.079 Uiso 1 1 calc R U . . .
C68 C 0.35096(12) 0.3751(6) 0.32706(18) 0.0712(13) Uani 1 1 d . . . . .
H68 H 0.372306 0.381337 0.342796 0.085 Uiso 1 1 calc R U . . .
C69 C 0.34124(11) 0.3901(6) 0.28034(17) 0.0661(12) Uani 1 1 d . . . . .
H69 H 0.356240 0.408919 0.265025 0.079 Uiso 1 1 calc R U . . .
C70 C 0.30968(11) 0.3778(5) 0.25549(17) 0.0613(11) Uani 1 1 d . . . . .
H70 H 0.303679 0.388157 0.223970 0.074 Uiso 1 1 calc R U . . .
C71 C 0.28719(10) 0.3500(4) 0.27820(15) 0.0524(9) Uani 1 1 d . . . . .
C72 C 0.07213(9) 0.7433(4) 0.17950(15) 0.0487(9) Uani 1 1 d . . . . .
C73 C 0.07131(10) 0.2443(4) 0.19409(15) 0.0529(9) Uani 1 1 d . . . . .

loop_
_atom_site_aniso_label
_atom_site_aniso_U_11
_atom_site_aniso_U_22
_atom_site_aniso_U_33
_atom_site_aniso_U_23
_atom_site_aniso_U_13
_atom_site_aniso_U_12
Cu1 0.0552(4) 0.0435(4) 0.0776(5) 0.0022(3) 0.0135(3) 0.0017(2)
C1 0.103(4) 0.043(2) 0.060(3) 0.003(2) 0.021(3) 0.000(2)
N1 0.072(2) 0.0496(19) 0.066(2) 0.0063(17) 0.0264(18) 0.0062(17)
N3 0.085(3) 0.0442(18) 0.0474(19) 0.0001(15) 0.0205(17) -0.0001(16)
C3 0.049(2) 0.048(2) 0.061(2) -0.0007(18) 0.0178(18) -0.0004(16)
N5 0.0558(19) 0.0443(17) 0.068(2) 0.0032(16) 0.0194(16) 0.0017(14)
C5 0.107(4) 0.051(2) 0.079(3) 0.009(2) 0.048(3) 0.018(3)
C8 0.065(3) 0.036(2) 0.117(5) 0.000(2) -0.002(3) -0.0071(19)
N8 0.069(2) 0.059(2) 0.066(2) -0.0023(19) 0.0170(18) -0.0047(18)
N7 0.065(2) 0.055(2) 0.063(2) 0.0047(17) 0.0205(17) 0.0078(16)
C7 0.062(3) 0.032(2) 0.139(5) 0.004(2) 0.003(3) -0.0007(18)
N6 0.077(3) 0.081(3) 0.070(3) -0.013(2) 0.030(2) -0.010(2)
C6 0.051(2) 0.0408(19) 0.057(2) -0.0009(17) 0.0128(18) -0.0042(15)
C9 0.0459(19) 0.045(2) 0.060(2) 0.0042(17) 0.0177(17) 0.0009(15)
Cu2 0.0689(4) 0.0433(3) 0.0568(4) 0.0012(3) 0.0171(3) 0.0034(3)
C2 0.096(4) 0.048(2) 0.063(3) -0.005(2) 0.024(2) 0.003(2)
N2 0.0477(18) 0.0415(17) 0.080(3) 0.0029(16) 0.0092(17) -0.0004(14)
N4 0.073(3) 0.078(3) 0.072(3) -0.004(2) 0.021(2) 0.003(2)
C4 0.111(4) 0.044(2) 0.080(3) 0.011(2) 0.047(3) 0.017(2)
C10 0.056(2) 0.038(2) 0.087(3) 0.004(2) 0.003(2) 0.0017(17)
C11 0.055(2) 0.037(2) 0.096(4) 0.000(2) 0.004(2) -0.0020(17)
C12 0.0464(19) 0.0448(19) 0.057(2) 0.0019(17) 0.0117(17) 0.0004(15)
C13 0.052(2) 0.048(2) 0.063(3) 0.0035(18) 0.0165(19) -0.0037(17)
C15 0.065(3) 0.091(4) 0.075(3) -0.001(3) 0.008(2) -0.012(3)
C14 0.056(2) 0.089(4) 0.057(3) 0.000(2) 0.011(2) -0.006(2)
C16 0.053(3) 0.082(3) 0.083(4) -0.001(3) 0.007(2) -0.007(2)
C17 0.050(2) 0.065(3) 0.089(4) 0.002(2) 0.023(2) -0.008(2)
C18 0.052(2) 0.045(2) 0.072(3) 0.0011(19) 0.018(2) -0.0039(16)
C19 0.060(2) 0.045(2) 0.062(3) -0.0012(18) 0.023(2) -0.0051(17)
C01H 0.103(4) 0.055(3) 0.071(3) -0.001(2) 0.047(3) 0.003(2)
C20 0.075(3) 0.079(3) 0.085(4) -0.003(3) 0.042(3) -0.011(3)
C23 0.066(3) 0.055(2) 0.062(3) 0.004(2) 0.019(2) -0.0030(19)
C22 0.097(4) 0.061(3) 0.066(3) 0.006(2) 0.023(3) -0.008(3)
C21 0.092(4) 0.080(3) 0.071(3) -0.004(3) 0.041(3) -0.015(3)
C24 0.056(2) 0.0433(19) 0.059(2) 0.0020(17) 0.0173(19) -0.0026(16)
C27 0.065(2) 0.045(2) 0.052(2) -0.0009(17) 0.0206(19) -0.0035(17)
C26 0.144(5) 0.036(2) 0.054(3) -0.0056(19) 0.024(3) -0.005(3)
C25 0.132(5) 0.039(2) 0.053(3) 0.0028(19) 0.021(3) -0.002(2)
C28 0.106(4) 0.038(2) 0.050(2) 0.0019(18) 0.017(2) 0.007(2)
C29 0.110(4) 0.039(2) 0.052(3) -0.0046(19) 0.014(2) 0.011(2)
C30 0.068(2) 0.0437(19) 0.043(2) 0.0007(16) 0.0160(18) -0.0009(17)
C31 0.074(3) 0.069(3) 0.090(4) -0.003(3) 0.030(3) -0.010(3)
C32 0.073(3) 0.048(2) 0.087(4) 0.003(2) 0.025(3) -0.002(2)
C33 0.069(3) 0.049(2) 0.045(2) -0.0022(17) 0.0228(19) -0.0019(18)
C34 0.081(3) 0.051(2) 0.060(3) 0.004(2) 0.015(2) -0.003(2)
C35 0.086(3) 0.060(3) 0.059(3) 0.004(2) 0.010(2) 0.009(2)
C36 0.076(3) 0.0394(19) 0.050(2) 0.0006(17) 0.021(2) -0.0006(18)
C37 0.069(3) 0.0366(18) 0.066(3) -0.0016(18) 0.024(2) 0.0042(17)
C38 0.072(3) 0.061(3) 0.064(3) -0.005(2) 0.018(2) 0.003(2)
C39 0.081(3) 0.061(3) 0.088(4) -0.007(3) 0.018(3) 0.005(2)
C40 0.076(3) 0.066(3) 0.113(5) -0.016(3) 0.031(3) 0.004(3)
C41 0.082(3) 0.060(3) 0.105(5) -0.010(3) 0.050(3) 0.007(2)
C42 0.078(3) 0.038(2) 0.074(3) -0.0006(19) 0.036(2) 0.0074(18)
C43 0.095(3) 0.040(2) 0.065(3) -0.0006(19) 0.041(3) 0.002(2)
C44 0.122(5) 0.070(3) 0.062(3) -0.001(3) 0.048(3) -0.001(3)
C45 0.108(5) 0.093(4) 0.055(3) -0.011(3) 0.025(3) -0.008(3)
C46 0.096(4) 0.086(4) 0.055(3) -0.011(3) 0.031(3) -0.009(3)
C47 0.083(3) 0.042(2) 0.049(2) -0.0026(17) 0.023(2) -0.0004(19)
C48 0.071(3) 0.040(2) 0.081(3) -0.003(2) 0.025(2) 0.0043(19)
C49 0.062(2) 0.041(2) 0.077(3) 0.000(2) 0.019(2) -0.0075(18)
C50 0.057(2) 0.045(2) 0.053(2) 0.0044(17) 0.0151(18) -0.0014(16)
C51 0.055(2) 0.044(2) 0.071(3) -0.0046(19) 0.019(2) 0.0004(17)
C52 0.057(2) 0.045(2) 0.080(3) -0.010(2) 0.018(2) -0.0036(17)
C53 0.056(2) 0.0427(19) 0.051(2) 0.0040(17) 0.0157(17) -0.0033(16)
C54 0.087(4) 0.078(3) 0.063(3) 0.009(3) 0.026(3) -0.007(3)
C55 0.080(3) 0.060(3) 0.062(3) 0.011(2) 0.025(2) 0.007(2)
C56 0.053(2) 0.048(2) 0.054(2) -0.0013(17) 0.0143(18) -0.0054(16)
C57 0.080(3) 0.055(2) 0.064(3) 0.001(2) 0.016(2) 0.006(2)
C58 0.084(3) 0.072(3) 0.073(3) -0.013(3) 0.027(3) 0.007(3)
C59 0.059(2) 0.047(2) 0.048(2) 0.0027(17) 0.0151(18) -0.0018(17)
C60 0.066(2) 0.048(2) 0.053(2) -0.0001(18) 0.0199(19) 0.0007(18)
C61 0.069(3) 0.077(3) 0.064(3) 0.002(2) 0.025(2) -0.005(2)
C62 0.090(4) 0.084(4) 0.076(3) 0.003(3) 0.045(3) -0.007(3)
C63 0.105(4) 0.082(4) 0.065(3) -0.003(3) 0.040(3) -0.003(3)
C64 0.087(3) 0.073(3) 0.054(3) 0.003(2) 0.023(2) 0.002(3)
C65 0.073(3) 0.050(2) 0.049(2) 0.0002(19) 0.0120(19) -0.0005(19)
C66 0.065(3) 0.046(2) 0.054(2) -0.0032(18) 0.0137(19) 0.0041(18)
C67 0.064(3) 0.070(3) 0.057(3) -0.006(2) 0.004(2) 0.010(2)
C68 0.056(3) 0.081(3) 0.071(3) -0.008(3) 0.008(2) 0.005(2)
C69 0.054(2) 0.076(3) 0.067(3) -0.006(2) 0.015(2) -0.005(2)
C70 0.058(2) 0.066(3) 0.058(3) 0.003(2) 0.0117(19) -0.002(2)
C71 0.056(2) 0.044(2) 0.056(2) 0.0004(17) 0.0132(18) 0.0013(16)
C72 0.049(2) 0.0353(19) 0.061(2) 0.0066(16) 0.0148(17) 0.0074(15)
C73 0.056(2) 0.041(2) 0.060(3) -0.0016(17) 0.0131(19) -0.0023(16)

loop_
_atom_type_symbol
_atom_type_description
_atom_type_scat_dispersion_real
_atom_type_scat_dispersion_imag
_atom_type_scat_source
C C 0.0181 0.0091 'International Tables Vol C Tables 4.2.6.8 and 6.1.1.4'
H H 0.0000 0.0000 'International Tables Vol C Tables 4.2.6.8 and 6.1.1.4'
Cu Cu -1.9646 0.5888 'International Tables Vol C Tables 4.2.6.8 and 6.1.1.4'
N N 0.0311 0.0180 'International Tables Vol C Tables 4.2.6.8 and 6.1.1.4'

loop_
_geom_angle_atom_site_label_1
_geom_angle_atom_site_label_2
_geom_angle_atom_site_label_3
_geom_angle
_geom_angle_site_symmetry_1
_geom_angle_site_symmetry_3
_geom_angle_publ_flag
C72 Cu1 N8 145.44(19) . 1_565 ?
C72 Cu1 N2 105.27(15) . . ?
N8 Cu1 N2 101.46(15) 1_565 . ?
C72 Cu1 N1 106.61(16) . 5_575 ?
N8 Cu1 N1 94.92(16) 1_565 5_575 ?
N2 Cu1 N1 89.72(15) . 5_575 ?
N1 C1 C2 123.2(4) . . ?
N1 C1 H1 118.4 . . ?
C2 C1 H1 118.4 . . ?
C1 N1 C5 117.0(4) . . ?
C1 N1 Cu1 119.5(3) . 5_575 ?
C5 N1 Cu1 123.3(3) . 5_575 ?
C29 N3 C25 116.7(4) . . ?
C29 N3 Cu2 119.6(3) . . ?
C25 N3 Cu2 123.0(3) . . ?
C2 C3 C4 117.3(4) . . ?
C2 C3 C6 120.2(4) . . ?
C4 C3 C6 122.6(4) . . ?
C48 N5 C52 116.8(4) . . ?
C48 N5 Cu2 116.5(3) . . ?
C52 N5 Cu2 125.6(3) . . ?
N1 C5 C4 123.3(5) . . ?
N1 C5 H5 118.3 . . ?
C4 C5 H5 118.3 . . ?
C7 C8 C9 120.0(4) . . ?
C7 C8 H8 120.0 . . ?
C9 C8 H8 120.0 . . ?
C73 N8 Cu1 166.6(4) . 1_545 ?
C72 N7 Cu2 174.3(4) . . ?
N2 C7 C8 123.0(4) . . ?
N2 C7 H7 118.5 . . ?
C8 C7 H7 118.5 . . ?
C54 N6 C58 115.7(4) . . ?
C12 C6 C9 124.5(4) . . ?
C12 C6 C3 123.1(4) . . ?
C9 C6 C3 112.3(3) . . ?
C10 C9 C8 116.5(4) . . ?
C10 C9 C6 121.9(4) . . ?
C8 C9 C6 121.5(4) . . ?
C73 Cu2 N7 145.65(18) . . ?
C73 Cu2 N3 102.82(16) . . ?
N7 Cu2 N3 102.84(15) . . ?
C73 Cu2 N5 97.28(16) . . ?
N7 Cu2 N5 104.15(15) . . ?
N3 Cu2 N5 92.19(15) . . ?
C3 C2 C1 119.8(4) . . ?
C3 C2 H2 120.1 . . ?
C1 C2 H2 120.1 . . ?
C11 N2 C7 117.1(4) . . ?
C11 N2 Cu1 120.3(3) . . ?
C7 N2 Cu1 121.8(3) . . ?
C31 N4 C35 115.5(5) . . ?
C5 C4 C3 119.2(4) . . ?
C5 C4 H4 120.4 . . ?
C3 C4 H4 120.4 . . ?
C9 C10 C11 119.7(4) . . ?
C9 C10 H10 120.1 . . ?
C11 C10 H10 120.1 . . ?
N2 C11 C10 123.5(4) . . ?
N2 C11 H11 118.3 . . ?
C10 C11 H11 118.3 . . ?
C6 C12 C13 127.3(4) . . ?
C6 C12 C24 127.3(4) . . ?
C13 C12 C24 105.3(3) . . ?
C14 C13 C18 119.3(4) . . ?
C14 C13 C12 132.2(4) . . ?
C18 C13 C12 108.4(4) . . ?
C16 C15 C14 120.6(5) . . ?
C16 C15 H15 119.7 . . ?
C14 C15 H15 119.7 . . ?
C15 C14 C13 119.6(5) . . ?
C15 C14 H14 120.2 . . ?
C13 C14 H14 120.2 . . ?
C17 C16 C15 120.9(5) . . ?
C17 C16 H16 119.5 . . ?
C15 C16 H16 119.5 . . ?
C16 C17 C18 118.9(5) . . ?
C16 C17 H17 120.5 . . ?
C18 C17 H17 120.5 . . ?
C17 C18 C13 120.6(5) . . ?
C17 C18 C19 130.8(4) . . ?
C13 C18 C19 108.6(4) . . ?
C20 C19 C24 120.9(5) . . ?
C20 C19 C18 129.8(4) . . ?
C24 C19 C18 109.3(4) . . ?
C44 C01H C43 118.3(5) . . ?
C44 C01H H01H 120.9 . . ?
C43 C01H H01H 120.9 . . ?
C21 C20 C19 119.0(5) . . ?
C21 C20 H20 120.5 . . ?
C19 C20 H20 120.5 . . ?
C22 C23 C24 118.8(5) . . ?
C22 C23 H23 120.6 . . ?
C24 C23 H23 120.6 . . ?
C23 C22 C21 121.5(5) . . ?
C23 C22 H22 119.3 . . ?
C21 C22 H22 119.3 . . ?
C20 C21 C22 120.3(5) . . ?
C20 C21 H21 119.8 . . ?
C22 C21 H21 119.8 . . ?
C23 C24 C19 119.4(4) . . ?
C23 C24 C12 132.2(4) . . ?
C19 C24 C12 108.4(4) . . ?
C26 C27 C28 116.5(4) . . ?
C26 C27 C30 121.8(4) . . ?
C28 C27 C30 121.7(4) . . ?
C25 C26 C27 120.1(4) . . ?
C25 C26 H26 120.0 . . ?
C27 C26 H26 120.0 . . ?
N3 C25 C26 123.7(4) . . ?
N3 C25 H25 118.2 . . ?
C26 C25 H25 118.2 . . ?
C29 C28 C27 118.9(4) . . ?
C29 C28 H28 120.6 . . ?
C27 C28 H28 120.6 . . ?
N3 C29 C28 124.1(4) . . ?
N3 C29 H29 118.0 . . ?
C28 C29 H29 118.0 . . ?
C36 C30 C33 124.3(4) . . ?
C36 C30 C27 121.8(4) . . ?
C33 C30 C27 113.8(4) . . ?
N4 C31 C32 125.0(5) . . ?
N4 C31 H31 117.5 . . ?
C32 C31 H31 117.5 . . ?
C31 C32 C33 119.7(5) . . ?
C31 C32 H32 120.2 . . ?
C33 C32 H32 120.2 . . ?
C32 C33 C34 115.5(4) . . ?
C32 C33 C30 122.7(4) . . ?
C34 C33 C30 121.8(4) . . ?
C35 C34 C33 120.8(5) . . ?
C35 C34 H34 119.6 . . ?
C33 C34 H34 119.6 . . ?
N4 C35 C34 123.5(5) . . ?
N4 C35 H35 118.2 . . ?
C34 C35 H35 118.2 . . ?
C30 C36 C37 128.8(4) . . ?
C30 C36 C47 125.8(4) . . ?
C37 C36 C47 105.3(4) . . ?
C38 C37 C42 118.1(4) . . ?
C38 C37 C36 132.9(4) . . ?
C42 C37 C36 108.9(4) . . ?
C37 C38 C39 120.3(5) . . ?
C37 C38 H38 119.8 . . ?
C39 C38 H38 119.8 . . ?
C40 C39 C38 120.9(6) . . ?
C40 C39 H39 119.5 . . ?
C38 C39 H39 119.5 . . ?
C39 C40 C41 120.1(6) . . ?
C39 C40 H40 120.0 . . ?
C41 C40 H40 120.0 . . ?
C42 C41 C40 119.5(5) . . ?
C42 C41 H41 120.3 . . ?
C40 C41 H41 120.3 . . ?
C41 C42 C37 121.0(5) . . ?
C41 C42 C43 131.1(5) . . ?
C37 C42 C43 107.9(4) . . ?
C01H C43 C47 121.1(5) . . ?
C01H C43 C42 129.1(5) . . ?
C47 C43 C42 109.9(4) . . ?
C45 C44 C01H 121.1(5) . . ?
C45 C44 H44 119.4 . . ?
C01H C44 H44 119.4 . . ?
C44 C45 C46 120.8(6) . . ?
C44 C45 H45 119.6 . . ?
C46 C45 H45 119.6 . . ?
C47 C46 C45 119.0(5) . . ?
C47 C46 H46 120.5 . . ?
C45 C46 H46 120.5 . . ?
C46 C47 C43 119.8(4) . . ?
C46 C47 C36 132.2(5) . . ?
C43 C47 C36 107.9(4) . . ?
N5 C48 C49 123.9(4) . . ?
N5 C48 H48 118.1 . . ?
C49 C48 H48 118.1 . . ?
C50 C49 C48 119.4(4) . . ?
C50 C49 H49 120.3 . . ?
C48 C49 H49 120.3 . . ?
C49 C50 C51 117.6(4) . . ?
C49 C50 C53 119.7(4) . . ?
C51 C50 C53 122.6(4) . . ?
C50 C51 C52 118.8(4) . . ?
C50 C51 H51 120.6 . . ?
C52 C51 H51 120.6 . . ?
N5 C52 C51 123.3(4) . . ?
N5 C52 H52 118.3 . . ?
C51 C52 H52 118.3 . . ?
C59 C53 C50 122.0(4) . . ?
C59 C53 C56 123.7(4) . . ?
C50 C53 C56 114.4(4) . . ?
N6 C54 C55 124.9(5) . . ?
N6 C54 H54 117.5 . . ?
C55 C54 H54 117.5 . . ?
C54 C55 C56 118.3(5) . . ?
C54 C55 H55 120.9 . . ?
C56 C55 H55 120.9 . . ?
C57 C56 C55 117.2(4) . . ?
C57 C56 C53 121.8(4) . . ?
C55 C56 C53 121.0(4) . . ?
C56 C57 C58 119.6(5) . . ?
C56 C57 H57 120.2 . . ?
C58 C57 H57 120.2 . . ?
N6 C58 C57 124.3(5) . . ?
N6 C58 H58 117.9 . . ?
C57 C58 H58 117.9 . . ?
C53 C59 C71 127.9(4) . . ?
C53 C59 C60 126.2(4) . . ?
C71 C59 C60 105.9(4) . . ?
C61 C60 C65 118.2(4) . . ?
C61 C60 C59 133.6(4) . . ?
C65 C60 C59 108.0(4) . . ?
C62 C61 C60 119.9(5) . . ?
C62 C61 H61 120.0 . . ?
C60 C61 H61 120.0 . . ?
C63 C62 C61 120.8(5) . . ?
C63 C62 H62 119.6 . . ?
C61 C62 H62 119.6 . . ?
C62 C63 C64 121.5(5) . . ?
C62 C63 H63 119.2 . . ?
C64 C63 H63 119.2 . . ?
C63 C64 C65 118.6(5) . . ?
C63 C64 H64 120.7 . . ?
C65 C64 H64 120.7 . . ?
C64 C65 C60 121.0(5) . . ?
C64 C65 C66 129.9(4) . . ?
C60 C65 C66 109.2(4) . . ?
C67 C66 C71 121.7(4) . . ?
C67 C66 C65 130.2(4) . . ?
C71 C66 C65 108.1(4) . . ?
C66 C67 C68 119.1(5) . . ?
C66 C67 H67 120.4 . . ?
C68 C67 H67 120.4 . . ?
C69 C68 C67 119.7(5) . . ?
C69 C68 H68 120.1 . . ?
C67 C68 H68 120.1 . . ?
C68 C69 C70 121.9(5) . . ?
C68 C69 H69 119.1 . . ?
C70 C69 H69 119.1 . . ?
C71 C70 C69 119.3(5) . . ?
C71 C70 H70 120.3 . . ?
C69 C70 H70 120.3 . . ?
C70 C71 C66 118.2(4) . . ?
C70 C71 C59 132.8(4) . . ?
C66 C71 C59 108.8(4) . . ?
N7 C72 Cu1 176.0(4) . . ?
N8 C73 Cu2 168.9(4) . . ?

loop_
_geom_bond_atom_site_label_1
_geom_bond_atom_site_label_2
_geom_bond_distance
_geom_bond_site_symmetry_2
_geom_bond_publ_flag
Cu1 C72 1.910(4) . ?
Cu1 N8 1.929(4) 1_565 ?
Cu1 N2 2.166(3) . ?
Cu1 N1 2.311(4) 5_575 ?
C1 N1 1.325(6) . ?
C1 C2 1.382(7) . ?
C1 H1 0.9300 . ?
N1 C5 1.332(6) . ?
N3 C29 1.312(6) . ?
N3 C25 1.320(6) . ?
N3 Cu2 2.216(4) . ?
C3 C2 1.370(6) . ?
C3 C4 1.387(6) . ?
C3 C6 1.499(6) . ?
N5 C48 1.317(6) . ?
N5 C52 1.347(5) . ?
N5 Cu2 2.230(3) . ?
C5 C4 1.377(7) . ?
C5 H5 0.9300 . ?
C8 C7 1.378(7) . ?
C8 C9 1.380(6) . ?
C8 H8 0.9300 . ?
N8 C73 1.130(6) . ?
N7 C72 1.127(5) . ?
N7 Cu2 1.925(4) . ?
C7 N2 1.321(6) . ?
C7 H7 0.9300 . ?
N6 C54 1.326(7) . ?
N6 C58 1.326(7) . ?
C6 C12 1.343(6) . ?
C6 C9 1.493(6) . ?
C9 C10 1.370(6) . ?
Cu2 C73 1.905(4) . ?
C2 H2 0.9300 . ?
N2 C11 1.315(5) . ?
N4 C31 1.322(7) . ?
N4 C35 1.335(7) . ?
C4 H4 0.9300 . ?
C10 C11 1.383(6) . ?
C10 H10 0.9300 . ?
C11 H11 0.9300 . ?
C12 C13 1.487(6) . ?
C12 C24 1.493(6) . ?
C13 C14 1.386(7) . ?
C13 C18 1.411(6) . ?
C15 C16 1.382(8) . ?
C15 C14 1.385(7) . ?
C15 H15 0.9300 . ?
C14 H14 0.9300 . ?
C16 C17 1.379(8) . ?
C16 H16 0.9300 . ?
C17 C18 1.388(6) . ?
C17 H17 0.9300 . ?
C18 C19 1.458(7) . ?
C19 C20 1.389(7) . ?
C19 C24 1.399(6) . ?
C01H C44 1.383(9) . ?
C01H C43 1.398(7) . ?
C01H H01H 0.9300 . ?
C20 C21 1.371(8) . ?
C20 H20 0.9300 . ?
C23 C22 1.382(7) . ?
C23 C24 1.389(7) . ?
C23 H23 0.9300 . ?
C22 C21 1.382(8) . ?
C22 H22 0.9300 . ?
C21 H21 0.9300 . ?
C27 C26 1.372(6) . ?
C27 C28 1.389(6) . ?
C27 C30 1.502(6) . ?
C26 C25 1.366(7) . ?
C26 H26 0.9300 . ?
C25 H25 0.9300 . ?
C28 C29 1.378(6) . ?
C28 H28 0.9300 . ?
C29 H29 0.9300 . ?
C30 C36 1.348(6) . ?
C30 C33 1.474(6) . ?
C31 C32 1.380(8) . ?
C31 H31 0.9300 . ?
C32 C33 1.384(6) . ?
C32 H32 0.9300 . ?
C33 C34 1.390(6) . ?
C34 C35 1.378(7) . ?
C34 H34 0.9300 . ?
C35 H35 0.9300 . ?
C36 C37 1.475(7) . ?
C36 C47 1.502(6) . ?
C37 C38 1.388(7) . ?
C37 C42 1.419(6) . ?
C38 C39 1.389(8) . ?
C38 H38 0.9300 . ?
C39 C40 1.371(9) . ?
C39 H39 0.9300 . ?
C40 C41 1.394(9) . ?
C40 H40 0.9300 . ?
C41 C42 1.376(7) . ?
C41 H41 0.9300 . ?
C42 C43 1.454(7) . ?
C43 C47 1.399(7) . ?
C44 C45 1.373(9) . ?
C44 H44 0.9300 . ?
C45 C46 1.404(7) . ?
C45 H45 0.9300 . ?
C46 C47 1.379(7) . ?
C46 H46 0.9300 . ?
C48 C49 1.386(7) . ?
C48 H48 0.9300 . ?
C49 C50 1.381(6) . ?
C49 H49 0.9300 . ?
C50 C51 1.386(6) . ?
C50 C53 1.484(6) . ?
C51 C52 1.391(6) . ?
C51 H51 0.9300 . ?
C52 H52 0.9300 . ?
C53 C59 1.350(6) . ?
C53 C56 1.498(6) . ?
C54 C55 1.380(7) . ?
C54 H54 0.9300 . ?
C55 C56 1.396(6) . ?
C55 H55 0.9300 . ?
C56 C57 1.373(6) . ?
C57 C58 1.377(7) . ?
C57 H57 0.9300 . ?
C58 H58 0.9300 . ?
C59 C71 1.477(6) . ?
C59 C60 1.484(6) . ?
C60 C61 1.397(6) . ?
C60 C65 1.416(6) . ?
C61 C62 1.388(7) . ?
C61 H61 0.9300 . ?
C62 C63 1.369(8) . ?
C62 H62 0.9300 . ?
C63 C64 1.375(8) . ?
C63 H63 0.9300 . ?
C64 C65 1.400(6) . ?
C64 H64 0.9300 . ?
C65 C66 1.459(7) . ?
C66 C67 1.378(6) . ?
C66 C71 1.417(6) . ?
C67 C68 1.385(7) . ?
C67 H67 0.9300 . ?
C68 C69 1.378(7) . ?
C68 H68 0.9300 . ?
C69 C70 1.389(6) . ?
C69 H69 0.9300 . ?
C70 C71 1.388(6) . ?
C70 H70 0.9300 . ?

loop_
_geom_torsion_atom_site_label_1
_geom_torsion_atom_site_label_2
_geom_torsion_atom_site_label_3
_geom_torsion_atom_site_label_4
_geom_torsion
_geom_torsion_site_symmetry_1
_geom_torsion_site_symmetry_2
_geom_torsion_site_symmetry_3
_geom_torsion_site_symmetry_4
_geom_torsion_publ_flag
C2 C1 N1 C5 3.0(8) . . . . ?
C2 C1 N1 Cu1 -172.6(4) . . . 5_575 ?
C1 N1 C5 C4 -4.8(9) . . . . ?
Cu1 N1 C5 C4 170.6(5) 5_575 . . . ?
C9 C8 C7 N2 -1.1(11) . . . . ?
C2 C3 C6 C12 79.4(6) . . . . ?
C4 C3 C6 C12 -101.7(6) . . . . ?
C2 C3 C6 C9 -97.6(5) . . . . ?
C4 C3 C6 C9 81.3(5) . . . . ?
C7 C8 C9 C10 -0.1(9) . . . . ?
C7 C8 C9 C6 177.1(5) . . . . ?
C12 C6 C9 C10 -95.8(6) . . . . ?
C3 C6 C9 C10 81.1(5) . . . . ?
C12 C6 C9 C8 87.1(6) . . . . ?
C3 C6 C9 C8 -96.0(5) . . . . ?
C4 C3 C2 C1 -1.3(8) . . . . ?
C6 C3 C2 C1 177.7(5) . . . . ?
N1 C1 C2 C3 0.0(9) . . . . ?
C8 C7 N2 C11 3.1(10) . . . . ?
C8 C7 N2 Cu1 -166.2(5) . . . . ?
N1 C5 C4 C3 3.5(9) . . . . ?
C2 C3 C4 C5 -0.3(8) . . . . ?
C6 C3 C4 C5 -179.2(5) . . . . ?
C8 C9 C10 C11 -0.7(8) . . . . ?
C6 C9 C10 C11 -177.9(5) . . . . ?
C7 N2 C11 C10 -4.0(9) . . . . ?
Cu1 N2 C11 C10 165.4(4) . . . . ?
C9 C10 C11 N2 2.9(9) . . . . ?
C9 C6 C12 C13 -176.3(4) . . . . ?
C3 C6 C12 C13 7.1(6) . . . . ?
C9 C6 C12 C24 7.6(6) . . . . ?
C3 C6 C12 C24 -169.0(4) . . . . ?
C6 C12 C13 C14 9.4(8) . . . . ?
C24 C12 C13 C14 -173.8(5) . . . . ?
C6 C12 C13 C18 -174.4(4) . . . . ?
C24 C12 C13 C18 2.4(4) . . . . ?
C16 C15 C14 C13 1.2(9) . . . . ?
C18 C13 C14 C15 1.3(7) . . . . ?
C12 C13 C14 C15 177.3(5) . . . . ?
C14 C15 C16 C17 -2.4(9) . . . . ?
C15 C16 C17 C18 1.0(8) . . . . ?
C16 C17 C18 C13 1.6(7) . . . . ?
C16 C17 C18 C19 -176.9(5) . . . . ?
C14 C13 C18 C17 -2.8(6) . . . . ?
C12 C13 C18 C17 -179.6(4) . . . . ?
C14 C13 C18 C19 176.0(4) . . . . ?
C12 C13 C18 C19 -0.8(5) . . . . ?
C17 C18 C19 C20 -2.7(8) . . . . ?
C13 C18 C19 C20 178.7(5) . . . . ?
C17 C18 C19 C24 177.4(4) . . . . ?
C13 C18 C19 C24 -1.3(5) . . . . ?
C24 C19 C20 C21 -0.8(7) . . . . ?
C18 C19 C20 C21 179.3(5) . . . . ?
C24 C23 C22 C21 0.6(7) . . . . ?
C19 C20 C21 C22 0.6(8) . . . . ?
C23 C22 C21 C20 -0.5(8) . . . . ?
C22 C23 C24 C19 -0.7(6) . . . . ?
C22 C23 C24 C12 176.7(4) . . . . ?
C20 C19 C24 C23 0.8(6) . . . . ?
C18 C19 C24 C23 -179.2(4) . . . . ?
C20 C19 C24 C12 -177.1(4) . . . . ?
C18 C19 C24 C12 2.8(4) . . . . ?
C6 C12 C24 C23 -4.1(7) . . . . ?
C13 C12 C24 C23 179.2(4) . . . . ?
C6 C12 C24 C19 173.6(4) . . . . ?
C13 C12 C24 C19 -3.2(4) . . . . ?
C28 C27 C26 C25 3.7(9) . . . . ?
C30 C27 C26 C25 -179.9(5) . . . . ?
C29 N3 C25 C26 -1.1(9) . . . . ?
Cu2 N3 C25 C26 168.9(5) . . . . ?
C27 C26 C25 N3 -0.9(10) . . . . ?
C26 C27 C28 C29 -4.5(8) . . . . ?
C30 C27 C28 C29 179.0(5) . . . . ?
C25 N3 C29 C28 0.1(9) . . . . ?
Cu2 N3 C29 C28 -170.2(4) . . . . ?
C27 C28 C29 N3 2.8(9) . . . . ?
C26 C27 C30 C36 87.4(6) . . . . ?
C28 C27 C30 C36 -96.3(5) . . . . ?
C26 C27 C30 C33 -94.5(6) . . . . ?
C28 C27 C30 C33 81.7(5) . . . . ?
C35 N4 C31 C32 0.6(9) . . . . ?
N4 C31 C32 C33 1.8(9) . . . . ?
C31 C32 C33 C34 -2.3(7) . . . . ?
C31 C32 C33 C30 179.4(5) . . . . ?
C36 C30 C33 C32 -104.4(5) . . . . ?
C27 C30 C33 C32 77.5(5) . . . . ?
C36 C30 C33 C34 77.4(6) . . . . ?
C27 C30 C33 C34 -100.7(5) . . . . ?
C32 C33 C34 C35 0.9(7) . . . . ?
C30 C33 C34 C35 179.2(4) . . . . ?
C31 N4 C35 C34 -2.2(8) . . . . ?
C33 C34 C35 N4 1.5(8) . . . . ?
C33 C30 C36 C37 -170.5(4) . . . . ?
C27 C30 C36 C37 7.3(7) . . . . ?
C33 C30 C36 C47 5.3(6) . . . . ?
C27 C30 C36 C47 -176.9(4) . . . . ?
C30 C36 C37 C38 -6.3(8) . . . . ?
C47 C36 C37 C38 177.2(5) . . . . ?
C30 C36 C37 C42 172.7(4) . . . . ?
C47 C36 C37 C42 -3.8(4) . . . . ?
C42 C37 C38 C39 0.1(6) . . . . ?
C36 C37 C38 C39 179.0(4) . . . . ?
C37 C38 C39 C40 -1.2(8) . . . . ?
C38 C39 C40 C41 0.4(8) . . . . ?
C39 C40 C41 C42 1.4(8) . . . . ?
C40 C41 C42 C37 -2.4(7) . . . . ?
C40 C41 C42 C43 176.6(5) . . . . ?
C38 C37 C42 C41 1.7(6) . . . . ?
C36 C37 C42 C41 -177.5(4) . . . . ?
C38 C37 C42 C43 -177.5(4) . . . . ?
C36 C37 C42 C43 3.3(4) . . . . ?
C44 C01H C43 C47 0.5(7) . . . . ?
C44 C01H C43 C42 -177.9(5) . . . . ?
C41 C42 C43 C01H -2.1(8) . . . . ?
C37 C42 C43 C01H 177.0(4) . . . . ?
C41 C42 C43 C47 179.4(5) . . . . ?
C37 C42 C43 C47 -1.5(5) . . . . ?
C43 C01H C44 C45 1.6(8) . . . . ?
C01H C44 C45 C46 -2.1(9) . . . . ?
C44 C45 C46 C47 0.4(9) . . . . ?
C45 C46 C47 C43 1.7(8) . . . . ?
C45 C46 C47 C36 178.3(5) . . . . ?
C01H C43 C47 C46 -2.1(7) . . . . ?
C42 C43 C47 C46 176.5(4) . . . . ?
C01H C43 C47 C36 -179.5(4) . . . . ?
C42 C43 C47 C36 -0.9(5) . . . . ?
C30 C36 C47 C46 9.3(8) . . . . ?
C37 C36 C47 C46 -174.1(5) . . . . ?
C30 C36 C47 C43 -173.8(4) . . . . ?
C37 C36 C47 C43 2.9(4) . . . . ?
C52 N5 C48 C49 -4.5(7) . . . . ?
Cu2 N5 C48 C49 163.8(4) . . . . ?
N5 C48 C49 C50 2.1(8) . . . . ?
C48 C49 C50 C51 1.9(7) . . . . ?
C48 C49 C50 C53 -176.8(4) . . . . ?
C49 C50 C51 C52 -3.0(7) . . . . ?
C53 C50 C51 C52 175.6(4) . . . . ?
C48 N5 C52 C51 3.2(7) . . . . ?
Cu2 N5 C52 C51 -163.9(4) . . . . ?
C50 C51 C52 N5 0.5(7) . . . . ?
C49 C50 C53 C59 69.3(6) . . . . ?
C51 C50 C53 C59 -109.3(5) . . . . ?
C49 C50 C53 C56 -109.8(5) . . . . ?
C51 C50 C53 C56 71.6(5) . . . . ?
C58 N6 C54 C55 0.2(8) . . . . ?
N6 C54 C55 C56 1.2(9) . . . . ?
C54 C55 C56 C57 -2.0(7) . . . . ?
C54 C55 C56 C53 -178.4(4) . . . . ?
C59 C53 C56 C57 59.9(6) . . . . ?
C50 C53 C56 C57 -121.0(5) . . . . ?
C59 C53 C56 C55 -123.8(5) . . . . ?
C50 C53 C56 C55 55.3(5) . . . . ?
C55 C56 C57 C58 1.4(7) . . . . ?
C53 C56 C57 C58 177.8(4) . . . . ?
C54 N6 C58 C57 -0.9(8) . . . . ?
C56 C57 C58 N6 0.1(8) . . . . ?
C50 C53 C59 C71 -164.9(4) . . . . ?
C56 C53 C59 C71 14.1(7) . . . . ?
C50 C53 C59 C60 15.5(6) . . . . ?
C56 C53 C59 C60 -165.5(4) . . . . ?
C53 C59 C60 C61 2.8(8) . . . . ?
C71 C59 C60 C61 -176.9(5) . . . . ?
C53 C59 C60 C65 177.2(4) . . . . ?
C71 C59 C60 C65 -2.5(5) . . . . ?
C65 C60 C61 C62 1.9(7) . . . . ?
C59 C60 C61 C62 175.8(5) . . . . ?
C60 C61 C62 C63 -1.7(9) . . . . ?
C61 C62 C63 C64 0.3(9) . . . . ?
C62 C63 C64 C65 0.8(9) . . . . ?
C63 C64 C65 C60 -0.6(8) . . . . ?
C63 C64 C65 C66 -178.9(5) . . . . ?
C61 C60 C65 C64 -0.8(7) . . . . ?
C59 C60 C65 C64 -176.2(4) . . . . ?
C61 C60 C65 C66 177.9(4) . . . . ?
C59 C60 C65 C66 2.5(5) . . . . ?
C64 C65 C66 C67 -4.2(8) . . . . ?
C60 C65 C66 C67 177.3(5) . . . . ?
C64 C65 C66 C71 176.9(5) . . . . ?
C60 C65 C66 C71 -1.6(5) . . . . ?
C71 C66 C67 C68 0.9(7) . . . . ?
C65 C66 C67 C68 -177.9(5) . . . . ?
C66 C67 C68 C69 1.2(8) . . . . ?
C67 C68 C69 C70 -1.7(8) . . . . ?
C68 C69 C70 C71 0.1(8) . . . . ?
C69 C70 C71 C66 1.9(7) . . . . ?
C69 C70 C71 C59 177.5(5) . . . . ?
C67 C66 C71 C70 -2.4(6) . . . . ?
C65 C66 C71 C70 176.6(4) . . . . ?
C67 C66 C71 C59 -179.0(4) . . . . ?
C65 C66 C71 C59 0.0(5) . . . . ?
C53 C59 C71 C70 5.9(8) . . . . ?
C60 C59 C71 C70 -174.4(5) . . . . ?
C53 C59 C71 C66 -178.2(4) . . . . ?
C60 C59 C71 C66 1.5(4) . . . . ?
Cu1 N8 C73 Cu2 -82(3) 1_545 . . . ?
